data_4111444
loop_
_publ_author_name
'Dennis G. H. Hetterscheid'
'Jasper Kaiser'
'Eduard Reijerse'
'Theo P. J. Peters'
'Simone Thewissen'
'Arno N. J. Blok'
'Jan M. M. Smits'
'Ren\'e de Gelder'
'Bas de Bruin'

_publ_contact_author
;
        Dr. B. de Bruin
        Department of Metal-Organic Chemistry
        Institute for Molecules and Materials
        Radboud University Nijmegen
        Toernooiveld 1
        NL-6525 ED  Nijmegen
        The Netherlands
;
_publ_contact_author_email BdeBruin@sci.kun.nl
_publ_contact_author_fax '031 024 3553450'
_publ_contact_author_phone '031 024 3652464'
_publ_section_title
;
 IrII(ethene): Metal or Carbon Radical?
;
_journal_name_full 'Journal of the American Chemical Society'
_journal_page_first 1895
_journal_page_last 1905
_journal_paper_doi 10.1021/ja0439470
_journal_volume 127
_journal_year 2005
_chemical_formula_sum 'C23 H28 F6 Ir N4 P'
_chemical_formula_weight 697.66
_chemical_name_systematic
;
 ?
;
_space_group_IT_number 14
_symmetry_cell_setting monoclinic
_symmetry_space_group_name_Hall '-P 2ybc'
_symmetry_space_group_name_H-M 'P 1 21/c 1'
_atom_sites_solution_hydrogens geom
_atom_sites_solution_primary direct
_atom_sites_solution_secondary difmap
_audit_creation_date 2001-11-27
_audit_creation_method 'SHELXL, adapted and expanded'
_cell_angle_alpha 90.00
_cell_angle_beta 101.193(19)
_cell_angle_gamma 90.00
_cell_formula_units_Z 4
_cell_length_a 9.1802(19)
_cell_length_b 11.5828(18)
_cell_length_c 23.581(4)
_cell_measurement_reflns_used 25
_cell_measurement_temperature 293(2)
_cell_measurement_theta_max 11.478
_cell_measurement_theta_min 10.384
_cell_volume 2459.7(8)
_computing_data_collection
;
CAD4 EXPRESS (Enraf-Nonius, 1994)
;
_computing_data_reduction
;
local programs (Smits et al., 1988),
profile analysis (Lehman & Larsen, 1974, Grant & Gabe, 1978),
EMPABS (North et al., 1968),
DIFABS (Walker & Stuart, 1983)
;
_computing_molecular_graphics
;
PLATON (Spek, 2003)
;
_computing_structure_refinement 'SHELXL-97 (Sheldrick, 1997)'
_computing_structure_solution
;
DIRDIF (Beurskens et al., 1996),
PATTY (Beurskens et al., 1987)
;
_diffrn_ambient_temperature 293(2)
_diffrn_measured_fraction_theta_full 1.00
_diffrn_measurement_device 'Nonius CAD4'
_diffrn_measurement_method \w/2\q-scan
_diffrn_radiation_monochromator graphite
_diffrn_radiation_source 'fine-focus sealed tube'
_diffrn_radiation_type MoK\a
_diffrn_radiation_wavelength 0.71073
_diffrn_reflns_av_R_equivalents 0.0482
_diffrn_reflns_av_sigmaI/netI 0.0507
_diffrn_reflns_limit_h_max 11
_diffrn_reflns_limit_h_min 0
_diffrn_reflns_limit_k_max 0
_diffrn_reflns_limit_k_min -15
_diffrn_reflns_limit_l_max 30
_diffrn_reflns_limit_l_min -30
_diffrn_reflns_number 5961
_diffrn_reflns_theta_full 27.49
_diffrn_reflns_theta_max 27.49
_diffrn_reflns_theta_min 2.87
_diffrn_standards_decay_% 7.373
_diffrn_standards_interval_time 7200
_diffrn_standards_number 3
_exptl_absorpt_coefficient_mu 5.558
_exptl_absorpt_correction_T_max 0.513
_exptl_absorpt_correction_T_min 0.272
_exptl_absorpt_correction_type psi-scan
_exptl_absorpt_process_details '(North, Phillips & Mathews, 1968)'
_exptl_crystal_colour brown-red
_exptl_crystal_density_diffrn 1.884
_exptl_crystal_description 'rounded lump'
_exptl_crystal_F_000 1360
_exptl_crystal_size_max 0.45
_exptl_crystal_size_mid 0.21
_exptl_crystal_size_min 0.12
_refine_diff_density_max 2.249
_refine_diff_density_min -2.322
_refine_diff_density_rms 0.157
_refine_ls_extinction_method none
_refine_ls_goodness_of_fit_all 1.064
_refine_ls_goodness_of_fit_ref 1.064
_refine_ls_hydrogen_treatment mixed
_refine_ls_matrix_type full
_refine_ls_number_parameters 319
_refine_ls_number_reflns 5616
_refine_ls_number_restraints 0
_refine_ls_restrained_S_all 1.064
_refine_ls_R_factor_all 0.0911
_refine_ls_R_factor_gt 0.0529
_refine_ls_R_factor_obs 0.0529
_refine_ls_shift/esd_max 0.000
_refine_ls_shift/esd_mean 0.000
_refine_ls_shift/su_max 0.000
_refine_ls_shift/su_mean 0.000
_refine_ls_structure_factor_coef Fsqd
_refine_ls_weighting_details
;
w=1/[\s^2^(Fo^2^)+(0.0553P)^2^+10.7359P] where P=(Fo^2^+2Fc^2^)/3
;
_refine_ls_weighting_scheme calc
_refine_ls_wR_factor_all 0.1314
_refine_ls_wR_factor_gt 0.1150
_refine_ls_wR_factor_obs 0.1150
_refine_ls_wR_factor_ref 0.1314
_reflns_number_gt 3815
_reflns_number_observed 3815
_reflns_number_total 5616
_reflns_observed_criterion >2sigma(I)
_reflns_threshold_expression >2sigma(I)
_cod_data_source_file ja0439470si20041116_095112_2.cif
_cod_data_source_block THEP17
_cod_original_cell_volume 2459.7(7)
_cod_original_sg_symbol_H-M 'P 21/c'
_cod_database_code 4111444

loop_
_symmetry_equiv_pos_as_xyz
'x, y, z'
'-x, y+1/2, -z+1/2'
'-x, -y, -z'
'x, -y-1/2, z-1/2'

loop_
_atom_site_label
_atom_site_type_symbol
_atom_site_fract_x
_atom_site_fract_y
_atom_site_fract_z
_atom_site_U_iso_or_equiv
_atom_site_adp_type
_atom_site_occupancy
_atom_site_calc_flag
_atom_site_refinement_flags
Ir1 Ir 0.09425(4) 0.19506(3) 0.142305(14) 0.04476(12) Uani 1 d .
C1 C 0.1924(12) 0.0601(8) 0.1909(4) 0.061(3) Uani 1 d .
H1A H 0.3001 0.0597 0.1995 0.073 Uiso 1 calc R
H1B H 0.1490 0.0385 0.2238 0.073 Uiso 1 calc R
C2 C 0.1222(12) 0.0122(8) 0.1355(4) 0.064(3) Uani 1 d .
H2A H 0.0351 -0.0356 0.1347 0.077 Uiso 1 calc R
H2B H 0.1870 -0.0143 0.1103 0.077 Uiso 1 calc R
N1 N 0.2919(8) 0.2507(7) 0.1212(3) 0.0515(18) Uani 1 d .
N2 N -0.0943(9) 0.1793(6) 0.1757(3) 0.0528(19) Uani 1 d .
N3 N -0.0252(8) 0.3288(7) 0.0805(3) 0.0497(18) Uani 1 d .
N4 N 0.1187(10) 0.3493(7) 0.1943(3) 0.058(2) Uani 1 d .
C11 C 0.2854(13) 0.3621(10) 0.2083(5) 0.073(3) Uani 1 d .
H11A H 0.3112 0.4395 0.2224 0.088 Uiso 1 calc R
H11B H 0.3270 0.3079 0.2385 0.088 Uiso 1 calc R
C12 C 0.3504(12) 0.3397(8) 0.1554(4) 0.059(2) Uani 1 d .
C13 C 0.4687(14) 0.4029(11) 0.1453(6) 0.088(4) Uani 1 d .
H13 H 0.5051 0.4647 0.1691 0.106 Uiso 1 calc R
C14 C 0.5328(14) 0.3728(12) 0.0990(6) 0.085(4) Uani 1 d .
H14 H 0.6132 0.4149 0.0916 0.102 Uiso 1 calc R
C15 C 0.4807(12) 0.2835(10) 0.0645(5) 0.070(3) Uani 1 d .
H15 H 0.5257 0.2627 0.0339 0.084 Uiso 1 calc R
C16 C 0.3569(11) 0.2223(9) 0.0756(4) 0.058(2) Uani 1 d .
C17 C 0.3038(15) 0.1241(11) 0.0388(5) 0.088(4) Uani 1 d .
H17A H 0.3638 0.0577 0.0516 0.132 Uiso 1 calc R
H17B H 0.3102 0.1416 -0.0004 0.132 Uiso 1 calc R
H17C H 0.2024 0.1083 0.0410 0.132 Uiso 1 calc R
C21 C 0.0599(13) 0.3094(9) 0.2452(4) 0.068(3) Uani 1 d .
H21A H 0.0445 0.3752 0.2688 0.082 Uiso 1 calc R
H21B H 0.1313 0.2584 0.2685 0.082 Uiso 1 calc R
C22 C -0.0854(12) 0.2462(9) 0.2258(4) 0.060(2) Uani 1 d .
C23 C -0.1972(14) 0.2511(11) 0.2563(5) 0.073(3) Uani 1 d .
H23 H -0.1879 0.2970 0.2892 0.088 Uiso 1 calc R
C24 C -0.3228(14) 0.1879(11) 0.2379(6) 0.080(3) Uani 1 d .
H24 H -0.3993 0.1889 0.2586 0.096 Uiso 1 calc R
C25 C -0.3351(12) 0.1232(10) 0.1888(5) 0.068(3) Uani 1 d .
H25 H -0.4203 0.0796 0.1762 0.082 Uiso 1 calc R
C26 C -0.2210(12) 0.1218(9) 0.1574(4) 0.062(3) Uani 1 d .
C27 C -0.2435(13) 0.0609(10) 0.1012(5) 0.073(3) Uani 1 d .
H27A H -0.3125 0.1034 0.0730 0.110 Uiso 1 calc R
H27B H -0.2824 -0.0149 0.1054 0.110 Uiso 1 calc R
H27C H -0.1504 0.0546 0.0886 0.110 Uiso 1 calc R
C31 C 0.0433(15) 0.4515(9) 0.1650(5) 0.086(4) Uani 1 d .
H31A H -0.0268 0.4799 0.1877 0.103 Uiso 1 calc R
H31B H 0.1168 0.5114 0.1646 0.103 Uiso 1 calc R
C32 C -0.0360(10) 0.4326(8) 0.1060(4) 0.054(2) Uani 1 d .
C33 C -0.1155(12) 0.5218(9) 0.0763(5) 0.071(3) Uani 1 d .
H33 H -0.1191 0.5929 0.0943 0.085 Uiso 1 calc R
C34 C -0.1884(13) 0.5075(12) 0.0210(6) 0.082(4) Uani 1 d .
H34 H -0.2455 0.5666 0.0012 0.099 Uiso 1 calc R
C35 C -0.1755(12) 0.4038(12) -0.0046(5) 0.077(3) Uani 1 d .
H35 H -0.2221 0.3928 -0.0429 0.092 Uiso 1 calc R
C36 C -0.0949(10) 0.3147(9) 0.0249(4) 0.058(2) Uani 1 d .
C37 C -0.0801(14) 0.2021(11) -0.0041(5) 0.081(3) Uani 1 d .
H37A H -0.0539 0.1430 0.0245 0.122 Uiso 1 calc R
H37B H -0.0041 0.2081 -0.0268 0.122 Uiso 1 calc R
H37C H -0.1728 0.1828 -0.0289 0.122 Uiso 1 calc R
P1 P 0.4601(4) 0.2476(3) 0.37931(13) 0.0710(8) Uani 1 d .
F1 F 0.6212(9) 0.2114(8) 0.3714(3) 0.116(3) Uani 1 d .
F2 F 0.2995(9) 0.2804(7) 0.3877(5) 0.124(3) Uani 1 d .
F3 F 0.4635(9) 0.1450(7) 0.4237(3) 0.102(2) Uani 1 d .
F4 F 0.5293(9) 0.3303(6) 0.4309(3) 0.092(2) Uani 1 d .
F5 F 0.4581(12) 0.3497(8) 0.3359(3) 0.129(3) Uani 1 d .
F6 F 0.3914(10) 0.1660(7) 0.3273(3) 0.108(3) Uani 1 d .

loop_
_atom_site_aniso_label
_atom_site_aniso_U_11
_atom_site_aniso_U_22
_atom_site_aniso_U_33
_atom_site_aniso_U_23
_atom_site_aniso_U_13
_atom_site_aniso_U_12
Ir1 0.0456(2) 0.04380(18) 0.04500(17) -0.00033(16) 0.00916(13) -0.00040(19)
C1 0.062(6) 0.054(6) 0.070(6) 0.014(5) 0.021(5) 0.005(5)
C2 0.081(8) 0.042(5) 0.076(6) -0.006(5) 0.030(6) 0.016(5)
N1 0.046(4) 0.057(4) 0.051(4) 0.002(4) 0.008(3) -0.011(4)
N2 0.055(5) 0.042(4) 0.067(5) -0.013(3) 0.024(4) -0.004(4)
N3 0.040(4) 0.057(5) 0.051(4) 0.007(3) 0.007(3) 0.003(3)
N4 0.066(6) 0.055(4) 0.051(4) -0.012(4) 0.010(4) -0.006(4)
C11 0.081(8) 0.069(7) 0.065(6) -0.011(5) 0.004(6) -0.015(6)
C12 0.059(6) 0.048(5) 0.068(6) 0.006(4) 0.006(5) -0.005(5)
C13 0.081(9) 0.073(8) 0.111(10) 0.015(7) 0.019(8) -0.020(7)
C14 0.073(8) 0.083(9) 0.105(9) 0.021(8) 0.029(7) -0.016(7)
C15 0.060(7) 0.076(8) 0.076(7) 0.024(6) 0.022(6) 0.008(6)
C16 0.051(6) 0.062(6) 0.064(6) 0.011(5) 0.018(5) 0.008(5)
C17 0.094(10) 0.095(10) 0.081(8) -0.017(7) 0.033(7) -0.016(8)
C21 0.082(8) 0.069(6) 0.054(5) -0.012(5) 0.015(5) 0.006(6)
C22 0.065(7) 0.061(6) 0.058(5) -0.002(5) 0.022(5) 0.008(5)
C23 0.079(8) 0.071(7) 0.078(7) 0.000(6) 0.039(6) 0.016(7)
C24 0.065(7) 0.083(8) 0.102(9) 0.018(7) 0.040(7) 0.009(7)
C25 0.058(7) 0.064(7) 0.086(7) 0.016(6) 0.021(6) 0.004(5)
C26 0.064(7) 0.060(6) 0.065(6) 0.008(5) 0.018(5) 0.001(5)
C27 0.068(7) 0.069(7) 0.086(7) -0.018(6) 0.025(6) -0.017(6)
C31 0.112(10) 0.038(5) 0.096(8) -0.001(5) -0.011(7) 0.024(6)
C32 0.048(5) 0.048(5) 0.070(6) 0.010(4) 0.021(5) 0.000(4)
C33 0.056(6) 0.051(6) 0.109(9) 0.016(6) 0.023(6) 0.005(5)
C34 0.058(7) 0.087(9) 0.097(9) 0.031(8) 0.004(6) 0.007(7)
C35 0.056(7) 0.100(9) 0.068(6) 0.020(7) -0.005(5) -0.010(7)
C36 0.043(5) 0.076(7) 0.054(5) 0.013(5) 0.006(4) -0.001(5)
C37 0.073(8) 0.098(9) 0.066(6) -0.019(6) 0.000(6) -0.012(7)
P1 0.076(2) 0.0712(18) 0.0610(15) -0.0039(14) 0.0006(14) 0.0164(16)
F1 0.098(6) 0.174(9) 0.082(5) 0.008(5) 0.029(4) 0.041(6)
F2 0.081(5) 0.114(7) 0.174(9) -0.045(6) 0.014(5) 0.018(5)
F3 0.131(7) 0.088(5) 0.086(5) 0.007(4) 0.019(5) 0.001(5)
F4 0.106(6) 0.094(5) 0.071(4) -0.018(4) 0.004(4) -0.014(4)
F5 0.200(10) 0.095(5) 0.077(5) 0.024(4) -0.011(5) 0.005(6)
F6 0.127(7) 0.086(5) 0.093(5) -0.026(4) -0.021(5) 0.028(5)

loop_
_atom_type_symbol
_atom_type_description
_atom_type_scat_dispersion_real
_atom_type_scat_dispersion_imag
_atom_type_scat_source
C C 0.0033 0.0016 'International Tables Vol C Tables 4.2.6.8 and 6.1.1.4'
H H 0.0000 0.0000 'International Tables Vol C Tables 4.2.6.8 and 6.1.1.4'
N N 0.0061 0.0033 'International Tables Vol C Tables 4.2.6.8 and 6.1.1.4'
Ir Ir -1.4442 7.9887 'International Tables Vol C Tables 4.2.6.8 and 6.1.1.4'
P P 0.1023 0.0942 'International Tables Vol C Tables 4.2.6.8 and 6.1.1.4'
F F 0.0171 0.0103 'International Tables Vol C Tables 4.2.6.8 and 6.1.1.4'

loop_
_geom_angle_atom_site_label_1
_geom_angle_atom_site_label_2
_geom_angle_atom_site_label_3
_geom_angle
_geom_angle_publ_flag
C1 Ir1 N2 91.7(4) y
C1 Ir1 N1 93.5(4) y
N2 Ir1 N1 164.9(3) y
C1 Ir1 C2 40.5(4) y
N2 Ir1 C2 93.6(3) y
N1 Ir1 C2 99.5(4) y
C1 Ir1 N4 109.2(4) y
N2 Ir1 N4 81.8(3) y
N1 Ir1 N4 83.1(3) y
C2 Ir1 N4 149.5(3) y
C1 Ir1 N3 173.3(3) y
N2 Ir1 N3 88.2(3) y
N1 Ir1 N3 88.3(3) y
C2 Ir1 N3 132.8(3) y
N4 Ir1 N3 77.4(3) y
C2 C1 Ir1 73.5(5) y
C1 C2 Ir1 66.0(5) y
C12 N1 C16 117.9(8) y
C12 N1 Ir1 110.9(6) y
C16 N1 Ir1 130.5(7) y
C26 N2 C22 116.8(8) y
C26 N2 Ir1 132.0(6) y
C22 N2 Ir1 111.1(6) y
C36 N3 C32 118.3(8) y
C36 N3 Ir1 128.4(7) y
C32 N3 Ir1 113.0(6) y
C31 N4 C21 114.7(9) y
C31 N4 C11 112.9(9) y
C21 N4 C11 111.5(8) y
C31 N4 Ir1 114.3(6) y
C21 N4 Ir1 100.8(6) y
C11 N4 Ir1 101.2(6) y
C12 C11 N4 110.5(8) y
N1 C12 C13 122.7(11) y
N1 C12 C11 116.7(9) y
C13 C12 C11 120.4(11) y
C12 C13 C14 118.4(12) y
C15 C14 C13 121.1(11) y
C14 C15 C16 118.7(11) y
N1 C16 C15 121.1(10) y
N1 C16 C17 120.6(9) y
C15 C16 C17 118.2(10) y
N4 C21 C22 110.2(8) y
C23 C22 N2 122.8(11) y
C23 C22 C21 122.0(10) y
N2 C22 C21 115.2(8) y
C22 C23 C24 119.1(11) y
C23 C24 C25 119.3(11) y
C24 C25 C26 120.6(11) y
N2 C26 C25 121.2(10) y
N2 C26 C27 119.2(9) y
C25 C26 C27 119.5(10) y
C32 C31 N4 115.4(8) y
N3 C32 C33 121.2(10) y
N3 C32 C31 119.4(8) y
C33 C32 C31 119.4(10) y
C34 C33 C32 120.8(11) y
C33 C34 C35 117.8(11) y
C34 C35 C36 121.4(11) y
N3 C36 C35 120.4(10) y
N3 C36 C37 118.9(9) y
C35 C36 C37 120.7(10) y
F5 P1 F2 90.4(6) y
F5 P1 F6 89.6(5) y
F2 P1 F6 90.0(5) y
F5 P1 F3 179.3(5) y
F2 P1 F3 89.8(5) y
F6 P1 F3 91.0(5) y
F5 P1 F4 89.8(5) y
F2 P1 F4 90.2(5) y
F6 P1 F4 179.4(5) y
F3 P1 F4 89.6(4) y
F5 P1 F1 90.9(5) y
F2 P1 F1 178.5(6) y
F6 P1 F1 89.5(5) y
F3 P1 F1 88.8(5) y
F4 P1 F1 90.4(5) y

loop_
_geom_bond_atom_site_label_1
_geom_bond_atom_site_label_2
_geom_bond_distance
_geom_bond_publ_flag
Ir1 C1 2.042(9) y
Ir1 N2 2.043(8) y
Ir1 N1 2.075(7) y
Ir1 C2 2.143(9) y
Ir1 N4 2.154(8) y
Ir1 N3 2.260(7) y
C1 C2 1.451(13) y
N1 C12 1.354(12) y
N1 C16 1.366(12) y
N2 C26 1.337(12) y
N2 C22 1.404(12) y
N3 C36 1.352(11) y
N3 C32 1.355(12) y
N4 C31 1.473(12) y
N4 C21 1.483(12) y
N4 C11 1.509(14) y
C11 C12 1.506(14) y
C12 C13 1.368(15) y
C13 C14 1.382(17) y
C14 C15 1.345(17) y
C15 C16 1.407(14) y
C16 C17 1.456(15) y
C21 C22 1.512(15) y
C22 C23 1.363(14) y
C23 C24 1.363(17) y
C24 C25 1.366(16) y
C25 C26 1.396(14) y
C26 C27 1.480(14) y
C31 C32 1.458(14) y
C32 C33 1.376(13) y
C33 C34 1.355(16) y
C34 C35 1.360(17) y
C35 C36 1.378(15) y
C36 C37 1.492(14) y
P1 F5 1.562(9) y
P1 F2 1.571(9) y
P1 F6 1.579(8) y
P1 F3 1.580(8) y
P1 F4 1.582(7) y
P1 F1 1.583(8) y
